data_7059549
loop_
_publ_author_name
'Dhankhar, Sandeep Singh'
'Nagaraja, C. M.'

_publ_section_title
;
 Construction of 3D lanthanide based MOFs with pores decorated with basic
 imidazole groups for selective capture and chemical fixation of CO2
;
_journal_issue 21
_journal_name_full 'New Journal of Chemistry'
_journal_page_first 9090
_journal_page_last 9096
_journal_paper_doi 10.1039/D0NJ01448F
_journal_volume 44
_journal_year 2020
_chemical_formula_moiety 'C33 H18 Eu2 N6 O14'
_chemical_formula_sum 'C33 H18 Eu2 N6 O14'
_chemical_formula_weight 1026.45
_space_group_crystal_system triclinic
_space_group_IT_number 1
_space_group_name_Hall 'P 1'
_space_group_name_H-M_alt 'P 1'
_atom_sites_solution_hydrogens geom
_audit_creation_method SHELXL-2014/7
_audit_update_record
;
2020-04-26 deposited with the CCDC.	2020-04-30 downloaded from the CCDC.
;
_cell_angle_alpha 86.0120(10)
_cell_angle_beta 69.9480(10)
_cell_angle_gamma 78.6150(10)
_cell_formula_units_Z 1
_cell_length_a 9.6328(4)
_cell_length_b 11.5511(4)
_cell_length_c 11.6966(4)
_cell_measurement_reflns_used 11215
_cell_measurement_temperature 298(2)
_cell_measurement_theta_max 28.3
_cell_measurement_theta_min 2.6
_cell_volume 1198.52(8)
_computing_cell_refinement 'APEX2 (Bruker, 2014.3);SAINT (Bruker, 2014)'
_computing_data_collection 'APEX2 (Bruker, 2014.3)'
_computing_data_reduction 'SHELXL-2014/7 (Sheldrick, 2014)'
_computing_molecular_graphics 'Diamond, Platon'
_computing_publication_material 'SHELXL-2014/7 (Sheldrick, 2014)'
_computing_structure_refinement 'SHELXL-2014/7 (Sheldrick, 2014)'
_computing_structure_solution 'SHELXL-2014/7 (Sheldrick, 2014)'
_diffrn_ambient_temperature 298(2)
_diffrn_measured_fraction_theta_full 0.983
_diffrn_measured_fraction_theta_max 0.976
_diffrn_measurement_device_type 'Bruker D8 Venture PHOTON 100 CMOS diffractometer'
_diffrn_measurement_method 'omega and phi scans'
_diffrn_radiation_type MoK\a
_diffrn_radiation_wavelength 0.71073
_diffrn_reflns_av_R_equivalents 0.0205
_diffrn_reflns_av_unetI/netI 0.0324
_diffrn_reflns_Laue_measured_fraction_full 0.983
_diffrn_reflns_Laue_measured_fraction_max 0.976
_diffrn_reflns_limit_h_max 12
_diffrn_reflns_limit_h_min -12
_diffrn_reflns_limit_k_max 15
_diffrn_reflns_limit_k_min -15
_diffrn_reflns_limit_l_max 15
_diffrn_reflns_limit_l_min -15
_diffrn_reflns_number 20121
_diffrn_reflns_point_group_measured_fraction_full 0.983
_diffrn_reflns_point_group_measured_fraction_max 0.976
_diffrn_reflns_theta_full 25.242
_diffrn_reflns_theta_max 28.286
_diffrn_reflns_theta_min 2.580
_diffrn_source 'fine-focus sealed tube'
_exptl_absorpt_coefficient_mu 2.650
_exptl_absorpt_correction_T_max 0.7457
_exptl_absorpt_correction_T_min 0.5271
_exptl_absorpt_correction_type multi-scan
_exptl_absorpt_process_details Sadabs
_exptl_crystal_colour white
_exptl_crystal_density_diffrn 1.422
_exptl_crystal_density_method 'not measured'
_exptl_crystal_description rectangular
_exptl_crystal_F_000 496
_exptl_crystal_size_max 0.31
_exptl_crystal_size_mid 0.27
_exptl_crystal_size_min 0.21
_refine_diff_density_max 1.239
_refine_diff_density_min -0.583
_refine_diff_density_rms 0.091
_refine_ls_abs_structure_details
;
 Refined as an inversion twin.
;
_refine_ls_abs_structure_Flack 0.334(17)
_refine_ls_extinction_method none
_refine_ls_goodness_of_fit_ref 0.731
_refine_ls_hydrogen_treatment constr
_refine_ls_matrix_type full
_refine_ls_number_parameters 497
_refine_ls_number_reflns 11215
_refine_ls_number_restraints 3
_refine_ls_restrained_S_all 0.731
_refine_ls_R_factor_all 0.0218
_refine_ls_R_factor_gt 0.0208
_refine_ls_shift/su_max 0.074
_refine_ls_shift/su_mean 0.016
_refine_ls_structure_factor_coef Fsqd
_refine_ls_weighting_details 'w=1/[\s^2^(Fo^2^)+(0.0599P)^2^+2.0120P] where P=(Fo^2^+2Fc^2^)/3'
_refine_ls_weighting_scheme calc
_refine_ls_wR_factor_gt 0.0648
_refine_ls_wR_factor_ref 0.0657
_reflns_Friedel_coverage 1.000
_reflns_Friedel_fraction_full 0.983
_reflns_Friedel_fraction_max 0.976
_reflns_number_gt 10760
_reflns_number_total 11215
_reflns_threshold_expression 'I > 2\s(I)'
_cod_data_source_file d0nj01448f2.cif
_cod_data_source_block MOF3
_cod_depositor_comments
;Adding full bibliography for 7059546--7059549.cif.

 Adding full bibliography for 7059546--7059549.cif.
;
_cod_database_code 7059549
_shelx_shelxl_version_number 2014/7
_shelx_space_group_comment
;
The symmetry employed for this shelxl refinement is uniquely defined
by the following loop, which should always be used as a source of
symmetry information in preference to the above space-group names.
They are only intended as comments.
;
_exptl_absorpt_special_details
;
 ?
;

loop_
_space_group_symop_operation_xyz
'x, y, z'

loop_
_atom_site_label
_atom_site_type_symbol
_atom_site_fract_x
_atom_site_fract_y
_atom_site_fract_z
_atom_site_U_iso_or_equiv
_atom_site_adp_type
_atom_site_occupancy
_atom_site_site_symmetry_order
_atom_site_calc_flag
_atom_site_refinement_flags_posn
_atom_site_refinement_flags_adp
_atom_site_refinement_flags_occupancy
_atom_site_disorder_assembly
_atom_site_disorder_group
Eu2 Eu 0.60667(2) 0.43736(2) 0.09388(2) 0.01855(9) Uani 1 1 d . . . . .
Eu1 Eu 0.99568(2) 0.20654(2) -0.09343(2) 0.02003(9) Uani 1 1 d . . . . .
N1 N 0.3405(12) 0.4832(10) 0.0983(11) 0.051(3) Uani 1 1 d . . . . .
O5 O 0.6780(11) 0.6117(7) 0.1699(7) 0.043(2) Uani 1 1 d . . . . .
O6 O 0.7349(9) 0.2193(6) 0.0372(7) 0.0313(15) Uani 1 1 d . . . . .
O12 O 1.1019(9) 0.4002(7) -0.1530(8) 0.0381(18) Uani 1 1 d . . . . .
C5 C 0.9058(15) 0.6600(9) -0.1539(12) 0.025(2) Uani 1 1 d . . . . .
H5 H 0.8542 0.6271 -0.1937 0.030 Uiso 1 1 calc R U . . .
O1 O 0.7279(10) 0.3594(7) 0.2417(6) 0.0403(17) Uani 1 1 d . . . . .
O14 O 0.9749(10) 0.2136(8) 0.1229(7) 0.042(2) Uani 1 1 d . . . . .
O10 O 1.1579(7) 0.1585(6) -0.2942(6) 0.0526(15) Uani 1 1 d . . . . .
O4 O 0.5026(9) 0.2542(6) 0.1423(8) 0.0368(18) Uani 1 1 d . . . . .
O13 O 0.8676(8) 0.4215(6) -0.0166(6) 0.0274(14) Uani 1 1 d . . . . .
O3 O 0.6227(9) 0.4187(7) -0.1119(7) 0.0363(17) Uani 1 1 d . . . . .
O9 O 1.0497(10) 0.0004(7) -0.0348(8) 0.041(2) Uani 1 1 d . . . . .
C15 C 0.9892(13) 0.4612(9) -0.0909(10) 0.023(3) Uani 1 1 d . . . . .
C13 C 1.3845(13) 0.2083(11) -0.1577(12) 0.047(3) Uani 1 1 d . . . . .
H13 H 1.3842 0.2634 -0.2196 0.056 Uiso 1 1 calc R U . . .
C2 C 0.0946(13) 0.4891(12) 0.1296(12) 0.051(3) Uani 1 1 d . . . . .
H2 H -0.0042 0.4772 0.1628 0.061 Uiso 1 1 calc R U . . .
C1 C 0.2932(12) 0.5596(10) 0.0187(10) 0.033(2) Uani 1 1 d . . . . .
H1 H 0.3552 0.6009 -0.0422 0.039 Uiso 1 1 calc R U . . .
C6 C 0.9108(16) 0.7894(12) -0.1572(13) 0.037(4) Uani 1 1 d . . . . .
H6 H 0.8586 0.8406 -0.1998 0.044 Uiso 1 1 calc R U . . .
C7 C 0.9927(12) -0.1649(11) -0.0971(10) 0.0192(19) Uani 1 1 d . . . . .
C3 C 0.0640(14) 0.6439(13) -0.0314(13) 0.033(3) Uani 1 1 d . . . . .
N2 N 0.1473(11) 0.5671(8) 0.0394(8) 0.034(2) Uani 1 1 d . . . . .
O8 O 0.9180(9) 0.0331(7) -0.1583(7) 0.0367(18) Uani 1 1 d . . . . .
O7 O 0.8529(10) 0.2948(7) -0.2146(6) 0.0377(15) Uani 1 1 d . . . . .
C4 C 0.9832(15) 0.5973(10) -0.0881(12) 0.037(3) Uani 1 1 d . . . . .
N5 N 1.2678(11) 0.1623(9) -0.0911(9) 0.036(2) Uani 1 1 d . . . . .
C9 C 0.6121(7) 0.4020(5) 0.3321(5) 0.0301(11) Uani 1 1 d . . . . .
C14 C 0.9830(16) -0.0414(12) -0.1066(13) 0.031(3) Uani 1 1 d . . . . .
C8 C 1.0654(13) -0.2437(12) -0.0401(13) 0.035(3) Uani 1 1 d . . . . .
H8 H 1.1232 -0.2159 -0.0026 0.042 Uiso 1 1 calc R U . . .
C16 C 0.6354(7) 0.3970(6) 0.4537(5) 0.0345(12) Uani 1 1 d . . . . .
C17 C 0.5512(8) 0.4749(6) 0.5501(5) 0.0390(14) Uani 1 1 d . . . . .
C18 C 0.7507(11) 0.3111(7) 0.4697(7) 0.0481(19) Uani 1 1 d . . . . .
H18 H 0.8095 0.2599 0.4061 0.058 Uiso 1 1 calc R U . . .
C20 C 0.6925(7) 0.3760(5) 0.6749(5) 0.0298(11) Uani 1 1 d . . . . .
C21 C 0.5793(8) 0.4643(6) 0.6597(6) 0.0415(15) Uani 1 1 d . . . . .
H21 H 0.5222 0.5164 0.7229 0.050 Uiso 1 1 calc R U . . .
C19 C 0.7801(10) 0.3003(7) 0.5785(7) 0.0452(17) Uani 1 1 d . . . . .
H19 H 0.8581 0.2426 0.5871 0.054 Uiso 1 1 calc R U . . .
C22 C 0.2069(16) 0.4351(14) 0.1601(13) 0.057(4) Uani 1 1 d . . . . .
H22 H 0.2025 0.3727 0.2152 0.068 Uiso 1 1 calc R U . . .
C23 C 0.6219(13) 0.1820(10) 0.0848(11) 0.027(3) Uani 1 1 d . . . . .
C24 C 0.6191(10) 0.0561(10) 0.0907(9) 0.018(2) Uani 1 1 d . . . . .
C25 C 0.5385(12) 0.0081(11) 0.0315(9) 0.022(3) Uani 1 1 d . . . . .
C26 C 0.7005(17) -0.0344(11) 0.1514(14) 0.035(3) Uani 1 1 d . . . . .
H26 H 0.7620 -0.0077 0.1861 0.042 Uiso 1 1 calc R U . . .
N3 N 0.4377(8) 0.5742(7) 0.5406(6) 0.061(2) Uani 1 1 d . . . . .
C35 C 0.4663(13) 0.6599(9) 0.4545(8) 0.070(3) Uani 1 1 d . . . . .
H35 H 0.5545 0.6595 0.3887 0.084 Uiso 1 1 calc R U . . .
C34 C 0.3049(17) 0.6160(16) 0.6199(10) 0.146(9) Uani 1 1 d . . . . .
H34 H 0.2682 0.5836 0.6970 0.175 Uiso 1 1 calc R U . . .
C37 C 0.5096(15) 0.1625(10) -0.1220(11) 0.041(3) Uani 1 1 d . . . . .
H37 H 0.6047 0.1822 -0.1517 0.050 Uiso 1 1 calc R U . . .
C36 C 1.3114(14) 0.0850(12) -0.0244(13) 0.046(3) Uani 1 1 d . . . . .
H36 H 1.2505 0.0353 0.0255 0.056 Uiso 1 1 calc R U . . .
N4 N 0.4587(9) 0.0806(8) -0.0317(8) 0.0290(18) Uani 1 1 d . . . . .
C40 C 0.6980(13) -0.1424(12) 0.1625(12) 0.029(3) Uani 1 1 d . . . . .
H40 H 0.7494 -0.1899 0.2083 0.035 Uiso 1 1 calc R U . . .
C39 C 0.5361(14) -0.1175(8) 0.0339(11) 0.027(3) Uani 1 1 d . . . . .
H39 H 0.4862 -0.1509 -0.0070 0.033 Uiso 1 1 calc R U . . .
C41 C 0.6224(15) -0.1880(11) 0.1092(12) 0.030(3) Uani 1 1 d . . . . .
N6 N 0.3433(17) 0.7452(12) 0.4825(11) 0.149(7) Uani 1 1 d . . . . .
C43 C 0.2350(17) 0.7001(16) 0.5836(13) 0.139(8) Uani 1 1 d . . . . .
H43 H 0.1323 0.7294 0.6150 0.167 Uiso 1 1 calc R U . . .
O2 O 0.4860(6) 0.4448(5) 0.3214(4) 0.0388(12) Uani 1 1 d . . . . .
C44 C 0.7261(6) 0.3645(5) -0.2080(5) 0.0278(10) Uani 1 1 d . . . . .
O15 O 0.5617(10) 0.6411(6) 0.0361(9) 0.043(2) Uani 1 1 d . . . . .
C45 C 0.6166(14) 0.6757(10) 0.0963(11) 0.022(2) Uani 1 1 d . . . . .

loop_
_atom_site_aniso_label
_atom_site_aniso_U_11
_atom_site_aniso_U_22
_atom_site_aniso_U_33
_atom_site_aniso_U_23
_atom_site_aniso_U_13
_atom_site_aniso_U_12
Eu2 0.0260(2) 0.01274(18) 0.02018(16) 0.00105(12) -0.01217(15) -0.00352(14)
Eu1 0.0248(2) 0.01321(19) 0.02517(19) 0.00117(14) -0.01229(16) -0.00401(15)
N1 0.035(5) 0.043(6) 0.070(6) 0.036(5) -0.019(5) -0.008(4)
O5 0.073(6) 0.015(4) 0.046(4) 0.012(3) -0.032(4) -0.005(3)
O6 0.032(3) 0.021(3) 0.034(3) -0.002(2) 0.001(2) -0.011(2)
O12 0.030(4) 0.022(3) 0.050(4) -0.001(3) 0.000(3) 0.000(3)
C5 0.035(4) 0.002(3) 0.045(5) 0.001(2) -0.022(3) -0.007(3)
O1 0.057(4) 0.041(3) 0.027(3) 0.000(2) -0.025(3) 0.002(3)
O14 0.054(5) 0.050(5) 0.022(3) -0.002(3) -0.013(3) -0.005(3)
O10 0.050(3) 0.060(4) 0.042(3) -0.012(3) -0.005(3) -0.010(3)
O4 0.028(3) 0.007(3) 0.068(5) 0.003(2) -0.005(3) -0.008(2)
O13 0.032(3) 0.018(3) 0.032(3) 0.0012(19) -0.006(2) -0.013(2)
O3 0.049(4) 0.034(3) 0.032(3) 0.001(2) -0.027(3) 0.002(3)
O9 0.049(4) 0.029(4) 0.061(5) 0.003(4) -0.037(4) -0.012(3)
C15 0.032(5) 0.015(5) 0.032(5) 0.013(3) -0.018(4) -0.021(4)
C13 0.033(5) 0.043(6) 0.069(7) 0.029(5) -0.029(5) -0.004(4)
C2 0.025(5) 0.061(8) 0.066(8) 0.027(6) -0.015(5) -0.018(5)
C1 0.029(5) 0.030(6) 0.046(5) 0.018(4) -0.025(5) -0.004(4)
C6 0.054(7) 0.015(5) 0.046(6) 0.015(4) -0.026(5) -0.006(5)
C7 0.019(3) 0.017(4) 0.028(3) -0.002(3) -0.011(3) -0.012(3)
C3 0.033(6) 0.021(6) 0.061(7) 0.006(4) -0.034(5) -0.008(4)
N2 0.048(5) 0.023(4) 0.044(4) 0.016(3) -0.029(4) -0.016(4)
O8 0.053(5) 0.024(4) 0.043(4) -0.007(3) -0.027(3) -0.007(3)
O7 0.054(4) 0.033(3) 0.035(3) 0.000(2) -0.032(3) 0.001(2)
C4 0.048(6) 0.003(4) 0.053(6) 0.000(3) -0.006(5) -0.007(4)
N5 0.031(4) 0.035(5) 0.054(5) 0.008(4) -0.028(4) -0.009(4)
C9 0.044(3) 0.028(3) 0.020(2) 0.0007(19) -0.015(2) -0.004(2)
C14 0.033(5) 0.023(5) 0.038(5) -0.007(3) -0.015(4) -0.002(4)
C8 0.023(5) 0.044(7) 0.047(6) -0.006(5) -0.020(4) -0.011(4)
C16 0.041(3) 0.037(3) 0.026(3) -0.003(2) -0.015(2) 0.000(2)
C17 0.044(3) 0.046(4) 0.025(3) -0.003(2) -0.017(2) 0.005(3)
C18 0.074(5) 0.039(4) 0.027(3) -0.007(3) -0.022(3) 0.012(4)
C20 0.039(3) 0.031(3) 0.024(2) 0.001(2) -0.018(2) -0.002(2)
C21 0.043(3) 0.051(4) 0.026(3) -0.009(3) -0.014(2) 0.008(3)
C19 0.065(5) 0.036(4) 0.038(4) 0.001(3) -0.032(4) 0.010(3)
C22 0.054(7) 0.075(9) 0.056(7) 0.035(7) -0.027(6) -0.040(6)
C23 0.023(5) 0.018(5) 0.033(5) -0.009(4) -0.008(4) 0.010(4)
C24 0.012(3) 0.023(5) 0.023(4) 0.002(3) -0.011(3) -0.004(3)
C25 0.023(5) 0.013(4) 0.025(4) 0.001(3) -0.001(3) -0.003(3)
C26 0.042(5) 0.019(5) 0.052(6) -0.002(4) -0.030(4) -0.001(4)
N3 0.056(4) 0.085(5) 0.032(3) 0.000(3) -0.017(3) 0.019(3)
C35 0.099(7) 0.057(5) 0.045(4) 0.005(4) -0.028(5) 0.012(5)
C34 0.133(11) 0.205(17) 0.043(5) -0.040(7) -0.037(6) 0.125(12)
C37 0.053(6) 0.035(5) 0.055(6) 0.023(4) -0.037(5) -0.025(5)
C36 0.035(7) 0.039(7) 0.069(8) 0.008(6) -0.018(6) -0.017(5)
N4 0.020(3) 0.024(4) 0.047(4) -0.002(3) -0.015(3) -0.004(3)
C40 0.026(5) 0.027(6) 0.043(6) -0.009(4) -0.020(4) -0.004(4)
C39 0.043(6) 0.000(4) 0.041(5) 0.004(3) -0.017(4) -0.006(3)
C41 0.035(5) 0.015(4) 0.047(5) 0.000(3) -0.022(4) -0.001(3)
N6 0.177(13) 0.126(10) 0.077(7) -0.007(7) -0.025(8) 0.096(10)
C43 0.101(10) 0.172(16) 0.076(8) 0.003(9) -0.005(7) 0.084(11)
O2 0.039(3) 0.054(3) 0.026(2) 0.002(2) -0.0137(19) -0.010(2)
C44 0.035(3) 0.028(3) 0.028(2) 0.007(2) -0.019(2) -0.010(2)
O15 0.060(5) 0.008(3) 0.079(6) 0.008(3) -0.047(5) -0.008(3)
C45 0.028(4) 0.006(3) 0.032(4) 0.000(3) -0.007(3) -0.007(3)

loop_
_atom_type_symbol
_atom_type_description
_atom_type_scat_dispersion_real
_atom_type_scat_dispersion_imag
_atom_type_scat_source
C C 0.0033 0.0016 'International Tables Vol C Tables 4.2.6.8 and 6.1.1.4'
H H 0.0000 0.0000 'International Tables Vol C Tables 4.2.6.8 and 6.1.1.4'
N N 0.0061 0.0033 'International Tables Vol C Tables 4.2.6.8 and 6.1.1.4'
O O 0.0106 0.0060 'International Tables Vol C Tables 4.2.6.8 and 6.1.1.4'
Eu Eu -0.1578 3.6682 'International Tables Vol C Tables 4.2.6.8 and 6.1.1.4'

loop_
_geom_angle_atom_site_label_1
_geom_angle_atom_site_label_2
_geom_angle_atom_site_label_3
_geom_angle
_geom_angle_site_symmetry_1
_geom_angle_site_symmetry_3
_geom_angle_publ_flag
O13 Eu2 O3 76.4(3) . . ?
O13 Eu2 O15 90.6(3) . . ?
O3 Eu2 O15 79.1(3) . . ?
O13 Eu2 O1 75.9(3) . . ?
O3 Eu2 O1 142.8(3) . . ?
O15 Eu2 O1 125.3(3) . . ?
O13 Eu2 O4 118.1(2) . . ?
O3 Eu2 O4 88.8(3) . . ?
O15 Eu2 O4 145.4(3) . . ?
O1 Eu2 O4 82.8(3) . . ?
O13 Eu2 N1 149.7(3) . . ?
O3 Eu2 N1 75.2(3) . . ?
O15 Eu2 N1 74.0(3) . . ?
O1 Eu2 N1 134.3(3) . . ?
O4 Eu2 N1 71.6(3) . . ?
O13 Eu2 O2 126.2(2) . . ?
O3 Eu2 O2 157.0(2) . . ?
O15 Eu2 O2 102.8(3) . . ?
O1 Eu2 O2 53.8(2) . . ?
O4 Eu2 O2 76.6(3) . . ?
N1 Eu2 O2 83.2(3) . . ?
O13 Eu2 O5 76.2(3) . . ?
O3 Eu2 O5 122.9(3) . . ?
O15 Eu2 O5 52.3(2) . . ?
O1 Eu2 O5 73.0(3) . . ?
O4 Eu2 O5 148.2(3) . . ?
N1 Eu2 O5 111.4(3) . . ?
O2 Eu2 O5 72.4(2) . . ?
O13 Eu2 O6 68.7(2) . . ?
O3 Eu2 O6 75.2(3) . . ?
O15 Eu2 O6 150.1(3) . . ?
O1 Eu2 O6 71.8(2) . . ?
O4 Eu2 O6 49.5(2) . . ?
N1 Eu2 O6 113.2(3) . . ?
O2 Eu2 O6 106.9(2) . . ?
O5 Eu2 O6 135.0(3) . . ?
O13 Eu2 C45 83.1(3) . . ?
O3 Eu2 C45 99.6(3) . . ?
O15 Eu2 C45 24.2(3) . . ?
O1 Eu2 C45 101.1(3) . . ?
O4 Eu2 C45 158.6(3) . . ?
N1 Eu2 C45 91.5(4) . . ?
O2 Eu2 C45 88.7(3) . . ?
O5 Eu2 C45 28.1(3) . . ?
O6 Eu2 C45 151.7(3) . . ?
O13 Eu2 C9 100.5(2) . . ?
O3 Eu2 C9 166.6(2) . . ?
O15 Eu2 C9 114.2(2) . . ?
O1 Eu2 C9 27.2(2) . . ?
O4 Eu2 C9 81.1(3) . . ?
N1 Eu2 C9 109.5(3) . . ?
O2 Eu2 C9 26.75(18) . . ?
O5 Eu2 C9 67.9(2) . . ?
O6 Eu2 C9 91.4(2) . . ?
C45 Eu2 C9 92.9(3) . . ?
O13 Eu2 C23 92.6(3) . . ?
O3 Eu2 C23 80.2(3) . . ?
O15 Eu2 C23 157.7(3) . . ?
O1 Eu2 C23 76.7(3) . . ?
O4 Eu2 C23 25.6(3) . . ?
N1 Eu2 C23 92.8(3) . . ?
O2 Eu2 C23 93.1(3) . . ?
O5 Eu2 C23 149.5(3) . . ?
O6 Eu2 C23 23.9(3) . . ?
C45 Eu2 C23 175.5(4) . . ?
C9 Eu2 C23 86.9(3) . . ?
O10 Eu1 O7 76.3(3) . . ?
O10 Eu1 O6 141.8(2) . . ?
O7 Eu1 O6 74.9(3) . . ?
O10 Eu1 O9 89.6(3) . . ?
O7 Eu1 O9 129.7(3) . . ?
O6 Eu1 O9 89.8(3) . . ?
O10 Eu1 O14 146.0(3) . . ?
O7 Eu1 O14 136.4(3) . . ?
O6 Eu1 O14 69.7(3) . . ?
O9 Eu1 O14 75.3(3) . . ?
O10 Eu1 O8 73.0(2) . . ?
O7 Eu1 O8 77.1(3) . . ?
O6 Eu1 O8 76.4(3) . . ?
O9 Eu1 O8 52.6(2) . . ?
O14 Eu1 O8 116.9(3) . . ?
O10 Eu1 N5 72.3(3) . . ?
O7 Eu1 N5 141.4(3) . . ?
O6 Eu1 N5 142.7(3) . . ?
O9 Eu1 N5 72.3(3) . . ?
O14 Eu1 N5 74.1(3) . . ?
O8 Eu1 N5 113.4(3) . . ?
O10 Eu1 O12 80.3(2) . . ?
O7 Eu1 O12 80.4(3) . . ?
O6 Eu1 O12 118.6(2) . . ?
O9 Eu1 O12 145.1(3) . . ?
O14 Eu1 O12 94.8(3) . . ?
O8 Eu1 O12 148.3(3) . . ?
N5 Eu1 O12 72.7(3) . . ?
O10 Eu1 O13 124.3(2) . . ?
O7 Eu1 O13 70.7(2) . . ?
O6 Eu1 O13 67.6(2) . . ?
O9 Eu1 O13 145.7(2) . . ?
O14 Eu1 O13 72.8(3) . . ?
O8 Eu1 O13 136.5(2) . . ?
N5 Eu1 O13 109.9(3) . . ?
O12 Eu1 O13 51.2(2) . . ?
O10 Eu1 C14 78.4(3) . . ?
O7 Eu1 C14 101.6(3) . . ?
O6 Eu1 C14 83.3(3) . . ?
O9 Eu1 C14 28.2(3) . . ?
O14 Eu1 C14 98.7(4) . . ?
O8 Eu1 C14 24.5(3) . . ?
N5 Eu1 C14 93.6(4) . . ?
O12 Eu1 C14 157.4(3) . . ?
O13 Eu1 C14 150.9(3) . . ?
O10 Eu1 C15 100.8(3) . . ?
O7 Eu1 C15 73.5(3) . . ?
O6 Eu1 C15 94.6(3) . . ?
O9 Eu1 C15 156.6(3) . . ?
O14 Eu1 C15 84.7(3) . . ?
O8 Eu1 C15 150.6(3) . . ?
N5 Eu1 C15 90.8(3) . . ?
O12 Eu1 C15 24.0(3) . . ?
O13 Eu1 C15 27.2(3) . . ?
C14 Eu1 C15 175.0(4) . . ?
O10 Eu1 Eu2 140.62(17) . . ?
O7 Eu1 Eu2 65.95(19) . . ?
O6 Eu1 Eu2 35.83(17) . . ?
O9 Eu1 Eu2 122.9(2) . . ?
O14 Eu1 Eu2 70.5(2) . . ?
O8 Eu1 Eu2 107.52(19) . . ?
N5 Eu1 Eu2 134.6(2) . . ?
O12 Eu1 Eu2 82.73(17) . . ?
O13 Eu1 Eu2 32.04(15) . . ?
C14 Eu1 Eu2 118.9(3) . . ?
C15 Eu1 Eu2 58.8(2) . . ?
C1 N1 C22 100.9(10) . . ?
C1 N1 Eu2 123.3(8) . . ?
C22 N1 Eu2 135.3(8) . . ?
C45 O5 Eu2 85.3(6) . . ?
C23 O6 Eu1 154.5(7) . . ?
C23 O6 Eu2 94.0(6) . . ?
Eu1 O6 Eu2 110.9(3) . . ?
C15 O12 Eu1 94.0(6) . . ?
C4 C5 C6 112.8(12) . . ?
C4 C5 H5 123.6 . . ?
C6 C5 H5 123.6 . . ?
C9 O1 Eu2 92.7(5) . . ?
C23 O4 Eu2 98.0(7) . . ?
C15 O13 Eu2 154.3(7) . . ?
C15 O13 Eu1 89.7(6) . . ?
Eu2 O13 Eu1 112.3(3) . . ?
C44 O3 Eu2 133.9(5) . . ?
C14 O9 Eu1 95.2(7) . . ?
O12 C15 O13 125.0(9) . . ?
O12 C15 C4 118.9(9) . . ?
O13 C15 C4 116.0(10) . . ?
O12 C15 Eu1 62.0(6) . . ?
O13 C15 Eu1 63.1(5) . . ?
C4 C15 Eu1 179.1(8) . . ?
N5 C13 C37 110.3(10) . 1_655 ?
N5 C13 C36 35.1(6) . . ?
C37 C13 C36 75.3(8) 1_655 . ?
N5 C13 H13 124.8 . . ?
C37 C13 H13 124.9 1_655 . ?
C36 C13 H13 159.6 . . ?
C22 C2 N2 107.2(11) . . ?
C22 C2 H2 126.4 . . ?
N2 C2 H2 126.4 . . ?
N2 C1 N1 111.3(10) . . ?
N2 C1 H1 124.4 . . ?
N1 C1 H1 124.4 . . ?
C7 C6 C5 121.6(11) 1_565 . ?
C7 C6 H6 119.2 1_565 . ?
C5 C6 H6 119.2 . . ?
C8 C7 C6 115.4(11) . 1_545 ?
C8 C7 C14 130.1(11) . . ?
C6 C7 C14 114.6(11) 1_545 . ?
C8 C3 C4 119.2(11) 1_465 1_455 ?
C8 C3 N2 120.2(11) 1_465 . ?
C4 C3 N2 120.6(12) 1_455 . ?
C1 N2 C2 108.4(9) . . ?
C1 N2 C3 123.6(9) . . ?
C2 N2 C3 127.9(10) . . ?
C14 O8 Eu1 96.0(8) . . ?
C44 O7 Eu1 141.8(5) . . ?
C5 C4 C3 124.4(12) . 1_655 ?
C5 C4 C15 113.8(11) . . ?
C3 C4 C15 121.5(11) 1_655 . ?
C36 N5 C13 107.6(10) . . ?
C36 N5 Eu1 122.9(8) . . ?
C13 N5 Eu1 129.4(7) . . ?
O2 C9 O1 122.8(6) . . ?
O2 C9 C16 121.5(5) . . ?
O1 C9 C16 115.7(6) . . ?
O2 C9 Eu2 63.6(3) . . ?
O1 C9 Eu2 60.0(4) . . ?
C16 C9 Eu2 169.9(4) . . ?
O8 C14 O9 115.8(11) . . ?
O8 C14 C7 131.7(12) . . ?
O9 C14 C7 112.3(11) . . ?
O8 C14 Eu1 59.5(7) . . ?
O9 C14 Eu1 56.6(6) . . ?
C7 C14 Eu1 168.8(9) . . ?
C3 C8 C7 126.5(12) 1_645 . ?
C3 C8 H8 116.8 1_645 . ?
C7 C8 H8 116.8 . . ?
C18 C16 C17 118.0(6) . . ?
C18 C16 C9 117.7(5) . . ?
C17 C16 C9 124.3(5) . . ?
C21 C17 C16 120.9(6) . . ?
C21 C17 N3 115.9(6) . . ?
C16 C17 N3 123.1(5) . . ?
C16 C18 C19 121.5(6) . . ?
C16 C18 H18 119.3 . . ?
C19 C18 H18 119.3 . . ?
C19 C20 C21 119.4(5) . . ?
C19 C20 C44 119.6(5) . 1_556 ?
C21 C20 C44 120.9(5) . 1_556 ?
C20 C21 C17 120.2(6) . . ?
C20 C21 H21 119.9 . . ?
C17 C21 H21 119.9 . . ?
C20 C19 C18 120.0(6) . . ?
C20 C19 H19 120.0 . . ?
C18 C19 H19 120.0 . . ?
C2 C22 N1 111.6(12) . . ?
C2 C22 H22 124.2 . . ?
N1 C22 H22 124.2 . . ?
O6 C23 O4 118.4(10) . . ?
O6 C23 C24 122.1(9) . . ?
O4 C23 C24 119.2(11) . . ?
O6 C23 Eu2 62.1(6) . . ?
O4 C23 Eu2 56.4(6) . . ?
C24 C23 Eu2 175.0(8) . . ?
C25 C24 C26 112.7(10) . . ?
C25 C24 C23 121.2(9) . . ?
C26 C24 C23 126.1(9) . . ?
C24 C25 N4 120.0(10) . . ?
C24 C25 C39 122.3(11) . . ?
N4 C25 C39 117.6(11) . . ?
C40 C26 C24 128.6(13) . . ?
C40 C26 H26 115.7 . . ?
C24 C26 H26 115.7 . . ?
C34 N3 C35 105.3(10) . . ?
C34 N3 C17 130.1(8) . . ?
C35 N3 C17 123.1(7) . . ?
N3 C35 N6 107.1(10) . . ?
N3 C35 H35 126.5 . . ?
N6 C35 H35 126.5 . . ?
C43 C34 N3 114.1(14) . . ?
C43 C34 H34 123.0 . . ?
N3 C34 H34 123.0 . . ?
N4 C37 C13 104.2(11) . 1_455 ?
N4 C37 H37 127.9 . . ?
C13 C37 H37 127.9 1_455 . ?
N5 C36 N4 113.6(11) . 1_655 ?
N5 C36 C13 37.3(7) . . ?
N4 C36 C13 76.5(7) 1_655 . ?
N5 C36 H36 123.2 . . ?
N4 C36 H36 123.2 1_655 . ?
C13 C36 H36 160.0 . . ?
C37 N4 C25 128.0(9) . . ?
C37 N4 C36 104.0(10) . 1_455 ?
C25 N4 C36 128.0(10) . 1_455 ?
C26 C40 C41 119.2(13) . . ?
C26 C40 H40 120.4 . . ?
C41 C40 H40 120.4 . . ?
C25 C39 C41 113.2(10) . . ?
C25 C39 H39 123.4 . . ?
C41 C39 H39 123.4 . . ?
C40 C41 C39 123.7(12) . . ?
C40 C41 C45 129.0(12) . 1_545 ?
C39 C41 C45 107.0(10) . 1_545 ?
C35 N6 C43 105.1(11) . . ?
C34 C43 N6 105.6(13) . . ?
C34 C43 H43 127.2 . . ?
N6 C43 H43 127.2 . . ?
C9 O2 Eu2 89.6(4) . . ?
O3 C44 O7 128.4(6) . . ?
O3 C44 C20 117.3(5) . 1_554 ?
O7 C44 C20 114.1(5) . 1_554 ?
C45 O15 Eu2 96.6(7) . . ?
O15 C45 O5 125.8(11) . . ?
O15 C45 C41 125.0(11) . 1_565 ?
O5 C45 C41 109.1(10) . 1_565 ?
O15 C45 Eu2 59.2(6) . . ?
O5 C45 Eu2 66.6(6) . . ?
C41 C45 Eu2 175.2(8) 1_565 . ?

loop_
_geom_bond_atom_site_label_1
_geom_bond_atom_site_label_2
_geom_bond_distance
_geom_bond_site_symmetry_2
_geom_bond_publ_flag
Eu2 O13 2.376(7) . ?
Eu2 O3 2.381(7) . ?
Eu2 O15 2.400(7) . ?
Eu2 O1 2.433(7) . ?
Eu2 O4 2.466(7) . ?
Eu2 N1 2.497(10) . ?
Eu2 O2 2.513(5) . ?
Eu2 O5 2.556(8) . ?
Eu2 O6 2.599(7) . ?
Eu2 C45 2.776(11) . ?
Eu2 C9 2.805(5) . ?
Eu2 C23 2.932(12) . ?
Eu1 O10 2.363(6) . ?
Eu1 O7 2.350(7) . ?
Eu1 O6 2.433(7) . ?
Eu1 O9 2.437(8) . ?
Eu1 O14 2.474(7) . ?
Eu1 O8 2.518(7) . ?
Eu1 N5 2.579(9) . ?
Eu1 O12 2.595(8) . ?
Eu1 O13 2.615(7) . ?
Eu1 C14 2.907(14) . ?
Eu1 C15 2.932(10) . ?
N1 C1 1.369(12) . ?
N1 C22 1.441(16) . ?
O5 C45 1.313(14) . ?
O6 C23 1.191(14) . ?
O12 C15 1.197(15) . ?
C5 C4 1.333(17) . ?
C5 C6 1.503(18) . ?
C5 H5 0.9300 . ?
O1 C9 1.285(10) . ?
O4 C23 1.280(13) . ?
O13 C15 1.339(12) . ?
O3 C44 1.316(10) . ?
O9 C14 1.378(16) . ?
C15 C4 1.564(15) . ?
C13 N5 1.316(16) . ?
C13 C37 1.404(16) 1_655 ?
C13 C36 2.071(18) . ?
C13 H13 0.9300 . ?
C2 C22 1.286(19) . ?
C2 N2 1.366(14) . ?
C2 H2 0.9300 . ?
C1 N2 1.327(14) . ?
C1 H1 0.9300 . ?
C6 C7 1.411(18) 1_565 ?
C6 H6 0.9300 . ?
C7 C8 1.322(17) . ?
C7 C6 1.411(18) 1_545 ?
C7 C14 1.410(18) . ?
C3 C8 1.297(19) 1_465 ?
C3 C4 1.380(18) 1_455 ?
C3 N2 1.479(15) . ?
O8 C14 1.214(16) . ?
O7 C44 1.304(10) . ?
C4 C3 1.380(18) 1_655 ?
N5 C36 1.250(16) . ?
C9 O2 1.263(8) . ?
C9 C16 1.510(8) . ?
C8 C3 1.297(19) 1_645 ?
C8 H8 0.9300 . ?
C16 C18 1.391(9) . ?
C16 C17 1.402(8) . ?
C17 C21 1.391(8) . ?
C17 N3 1.447(9) . ?
C18 C19 1.388(9) . ?
C18 H18 0.9300 . ?
C20 C19 1.393(9) . ?
C20 C21 1.389(8) . ?
C20 C44 1.503(7) 1_556 ?
C21 H21 0.9300 . ?
C19 H19 0.9300 . ?
C22 H22 0.9300 . ?
C23 C24 1.455(16) . ?
C24 C25 1.407(15) . ?
C24 C26 1.473(16) . ?
C25 N4 1.373(14) . ?
C25 C39 1.454(16) . ?
C26 C40 1.250(19) . ?
C26 H26 0.9300 . ?
N3 C34 1.318(13) . ?
N3 C35 1.360(12) . ?
C35 N6 1.341(13) . ?
C35 H35 0.9300 . ?
C34 C43 1.206(17) . ?
C34 H34 0.9300 . ?
C37 N4 1.393(14) . ?
C37 C13 1.404(16) 1_455 ?
C37 H37 0.9300 . ?
C36 N4 1.383(15) 1_655 ?
C36 H36 0.9300 . ?
N4 C36 1.383(15) 1_455 ?
C40 C41 1.305(18) . ?
C40 H40 0.9300 . ?
C39 C41 1.504(17) . ?
C39 H39 0.9300 . ?
C41 C45 1.606(17) 1_545 ?
N6 C43 1.43(2) . ?
C43 H43 0.9300 . ?
C44 C20 1.503(7) 1_554 ?
O15 C45 1.146(15) . ?
C45 C41 1.606(17) 1_565 ?

loop_
_geom_torsion_atom_site_label_1
_geom_torsion_atom_site_label_2
_geom_torsion_atom_site_label_3
_geom_torsion_atom_site_label_4
_geom_torsion
_geom_torsion_site_symmetry_1
_geom_torsion_site_symmetry_2
_geom_torsion_site_symmetry_3
_geom_torsion_site_symmetry_4
_geom_torsion_publ_flag
Eu1 O12 C15 O13 3.9(12) . . . . ?
Eu1 O12 C15 C4 180.0(9) . . . . ?
Eu2 O13 C15 O12 -153.7(10) . . . . ?
Eu1 O13 C15 O12 -3.9(12) . . . . ?
Eu2 O13 C15 C4 30(2) . . . . ?
Eu1 O13 C15 C4 180.0(9) . . . . ?
Eu2 O13 C15 Eu1 -149.8(15) . . . . ?
C22 N1 C1 N2 6.7(14) . . . . ?
Eu2 N1 C1 N2 179.1(8) . . . . ?
C4 C5 C6 C7 1.1(19) . . . 1_565 ?
N1 C1 N2 C2 -3.9(15) . . . . ?
N1 C1 N2 C3 179.3(11) . . . . ?
C22 C2 N2 C1 -1.1(17) . . . . ?
C22 C2 N2 C3 175.5(14) . . . . ?
C8 C3 N2 C1 -55.8(19) 1_465 . . . ?
C4 C3 N2 C1 124.8(14) 1_455 . . . ?
C8 C3 N2 C2 128.1(15) 1_465 . . . ?
C4 C3 N2 C2 -51.4(19) 1_455 . . . ?
C6 C5 C4 C3 -2.0(19) . . . 1_655 ?
C6 C5 C4 C15 -175.9(11) . . . . ?
O12 C15 C4 C5 103.2(14) . . . . ?
O13 C15 C4 C5 -80.5(14) . . . . ?
O12 C15 C4 C3 -71.0(17) . . . 1_655 ?
O13 C15 C4 C3 105.4(14) . . . 1_655 ?
C37 C13 N5 C36 -5.4(16) 1_655 . . . ?
C37 C13 N5 Eu1 177.1(8) 1_655 . . . ?
C36 C13 N5 Eu1 -177.5(16) . . . . ?
Eu2 O1 C9 O2 11.0(8) . . . . ?
Eu2 O1 C9 C16 -169.6(5) . . . . ?
Eu1 O8 C14 O9 5.4(12) . . . . ?
Eu1 O8 C14 C7 178.9(14) . . . . ?
Eu1 O9 C14 O8 -5.6(12) . . . . ?
Eu1 O9 C14 C7 179.7(10) . . . . ?
C8 C7 C14 O8 179.7(14) . . . . ?
C6 C7 C14 O8 -1(2) 1_545 . . . ?
C8 C7 C14 O9 -7(2) . . . . ?
C6 C7 C14 O9 172.8(11) 1_545 . . . ?
C8 C7 C14 Eu1 -5(6) . . . . ?
C6 C7 C14 Eu1 174(4) 1_545 . . . ?
C6 C7 C8 C3 -2(2) 1_545 . . 1_645 ?
C14 C7 C8 C3 177.0(14) . . . 1_645 ?
O2 C9 C16 C18 154.9(7) . . . . ?
O1 C9 C16 C18 -24.5(10) . . . . ?
Eu2 C9 C16 C18 -87(2) . . . . ?
O2 C9 C16 C17 -26.8(10) . . . . ?
O1 C9 C16 C17 153.8(8) . . . . ?
Eu2 C9 C16 C17 91(2) . . . . ?
C18 C16 C17 C21 -1.9(11) . . . . ?
C9 C16 C17 C21 179.8(7) . . . . ?
C18 C16 C17 N3 174.3(8) . . . . ?
C9 C16 C17 N3 -4.0(11) . . . . ?
C17 C16 C18 C19 1.6(15) . . . . ?
C9 C16 C18 C19 180.0(9) . . . . ?
C19 C20 C21 C17 1.7(11) . . . . ?
C44 C20 C21 C17 179.0(6) 1_556 . . . ?
C16 C17 C21 C20 0.3(11) . . . . ?
N3 C17 C21 C20 -176.1(7) . . . . ?
C21 C20 C19 C18 -2.0(14) . . . . ?
C44 C20 C19 C18 -179.3(9) 1_556 . . . ?
C16 C18 C19 C20 0.4(17) . . . . ?
N2 C2 C22 N1 5.5(18) . . . . ?
C1 N1 C22 C2 -7.5(17) . . . . ?
Eu2 N1 C22 C2 -178.5(11) . . . . ?
Eu1 O6 C23 O4 -171.1(11) . . . . ?
Eu2 O6 C23 O4 -3.5(12) . . . . ?
Eu1 O6 C23 C24 16(3) . . . . ?
Eu2 O6 C23 C24 -176.8(10) . . . . ?
Eu1 O6 C23 Eu2 -167.5(19) . . . . ?
Eu2 O4 C23 O6 3.8(13) . . . . ?
Eu2 O4 C23 C24 177.2(9) . . . . ?
O6 C23 C24 C25 -116.0(12) . . . . ?
O4 C23 C24 C25 70.7(15) . . . . ?
O6 C23 C24 C26 61.4(18) . . . . ?
O4 C23 C24 C26 -111.9(14) . . . . ?
C26 C24 C25 N4 -178.7(10) . . . . ?
C23 C24 C25 N4 -1.0(15) . . . . ?
C26 C24 C25 C39 1.1(14) . . . . ?
C23 C24 C25 C39 178.8(11) . . . . ?
C25 C24 C26 C40 -5(2) . . . . ?
C23 C24 C26 C40 177.4(15) . . . . ?
C21 C17 N3 C34 -43.5(17) . . . . ?
C16 C17 N3 C34 140.1(15) . . . . ?
C21 C17 N3 C35 120.1(9) . . . . ?
C16 C17 N3 C35 -56.2(12) . . . . ?
C34 N3 C35 N6 -4.5(15) . . . . ?
C17 N3 C35 N6 -171.7(11) . . . . ?
C35 N3 C34 C43 15(2) . . . . ?
C17 N3 C34 C43 -179.1(16) . . . . ?
C13 N5 C36 N4 6.1(16) . . . 1_655 ?
Eu1 N5 C36 N4 -176.2(8) . . . 1_655 ?
Eu1 N5 C36 C13 177.7(15) . . . . ?
C13 C37 N4 C25 178.0(11) 1_455 . . . ?
C13 C37 N4 C36 0.8(14) 1_455 . . 1_455 ?
C24 C25 N4 C37 52.4(15) . . . . ?
C39 C25 N4 C37 -127.4(13) . . . . ?
C24 C25 N4 C36 -130.9(13) . . . 1_455 ?
C39 C25 N4 C36 49.2(16) . . . 1_455 ?
C24 C26 C40 C41 5(2) . . . . ?
C24 C25 C39 C41 2.3(15) . . . . ?
N4 C25 C39 C41 -177.9(10) . . . . ?
C26 C40 C41 C39 0(2) . . . . ?
C26 C40 C41 C45 172.2(14) . . . 1_545 ?
C25 C39 C41 C40 -3.1(19) . . . . ?
C25 C39 C41 C45 -176.8(10) . . . 1_545 ?
N3 C35 N6 C43 -5.2(17) . . . . ?
N3 C34 C43 N6 -18(3) . . . . ?
C35 N6 C43 C34 14(2) . . . . ?
O1 C9 O2 Eu2 -10.6(8) . . . . ?
C16 C9 O2 Eu2 170.0(5) . . . . ?
Eu2 O3 C44 O7 5.4(13) . . . . ?
Eu2 O3 C44 C20 -179.2(5) . . . 1_554 ?
Eu1 O7 C44 O3 2.4(15) . . . . ?
Eu1 O7 C44 C20 -173.1(7) . . . 1_554 ?
Eu2 O15 C45 O5 -0.8(14) . . . . ?
Eu2 O15 C45 C41 -177.2(11) . . . 1_565 ?
Eu2 O5 C45 O15 0.7(13) . . . . ?
Eu2 O5 C45 C41 177.6(9) . . . 1_565 ?
